data_9017725
loop_
_publ_author_name
'Kasatkin, A. V.'
'Makovicky, E.'
'Plasil, J.'
'Skoda, R.'
'Agakhanov, A. A.'
'Stepanov, S. Y.'
'Palamarchuk, R. S.'

_publ_section_title
;
 Luborzakite, Mn2AsSbS5, a new member of pavonite homologous series from
 Vorontsovskoe gold deposit, Northern Urals, Russia
;
_journal_name_full 'Mineralogical Magazine'
_journal_page_first 738
_journal_page_last 745
_journal_volume 84
_journal_year 2020
_chemical_compound_source 'Vorontsovskoe gold deposit, Northern Urals, Russia'
_chemical_formula_sum 'As4 Mn2 S10 Sb2'
_chemical_name_mineral Luborzakite
_space_group_IT_number 12
_space_group_name_Hall '-C 2y'
_space_group_name_H-M_alt 'C 1 2/m 1'
_symmetry_space_group_name_H-M 'C 1 2/m 1'
_cell_angle_alpha 90
_cell_angle_beta 94.190
_cell_angle_gamma 90
_cell_formula_units_Z 2
_cell_length_a 12.5077
_cell_length_b 3.8034
_cell_length_c 16.0517
_cell_volume 761.567
_database_code_amcsd 0020912
_exptl_crystal_density_diffrn 4.246
_cod_data_source_file inputs/fixed/downloads/18/18632.cif
_cod_data_source_block 18632
_cod_original_formula_sum 'Mn2 As4 Sb2 S10'
_cod_database_code 9017725

loop_
_space_group_symop_operation_xyz
x,y,z
1/2+x,1/2+y,z
x,-y,z
1/2+x,1/2-y,z
-x,y,-z
1/2-x,1/2+y,-z
-x,-y,-z
1/2-x,1/2-y,-z

loop_
_atom_site_aniso_label
_atom_site_aniso_U_11
_atom_site_aniso_U_22
_atom_site_aniso_U_33
_atom_site_aniso_U_12
_atom_site_aniso_U_13
_atom_site_aniso_U_23
Mn2 0.04350 0.02480 0.04670 0.00000 0.00130 0.00000
Mn2* 0.04350 0.02480 0.04670 0.00000 0.00130 0.00000
Mn3 0.01740 0.01710 0.02690 0.00000 0.00820 0.00000
As3 0.02770 0.02620 0.06060 0.00000 0.00120 0.00000
As3* 0.02770 0.02620 0.06060 0.00000 0.00120 0.00000
As2 0.04270 0.02740 0.02930 0.00000 0.00700 0.00000
As2* 0.04270 0.02740 0.02930 0.00000 0.00700 0.00000
Sb 0.02780 0.01790 0.03290 0.00000 0.00510 0.00000
S1 0.01380 0.01490 0.01930 0.00000 0.00370 0.00000
S2 0.02320 0.01700 0.01900 0.00000 -0.00290 0.00000
S3 0.02240 0.03070 0.02260 0.00000 0.00380 0.00000
S4 0.02970 0.04110 0.03240 0.00000 0.00160 0.00000
S5 0.02790 0.04680 0.05540 0.00000 0.01650 0.00000

loop_
_atom_site_label
_atom_site_fract_x
_atom_site_fract_y
_atom_site_fract_z
_atom_site_occupancy
_atom_site_U_iso_or_equiv
Mn2 0.50000 0.00000 0.00000 0.78900 0.03840
Mn2* 0.50000 0.00000 0.00000 0.21100 0.03840
Mn3 0.50000 0.50000 0.50000 1.00000 0.02020
As3 0.23266 0.00000 0.11593 0.53200 0.03830
As3* 0.23266 0.00000 0.11593 0.46800 0.03830
As2 0.45606 0.50000 0.20441 0.44100 0.03290
As2* 0.45606 0.50000 0.20441 0.55900 0.03290
Sb 0.70359 0.00000 0.38410 1.00000 0.02600
S1 0.64205 0.00000 0.52920 1.00000 0.01590
S2 0.56273 0.50000 0.35382 1.00000 0.02000
S3 0.34236 0.00000 0.24368 1.00000 0.02510
S4 0.37250 0.50000 0.05194 1.00000 0.03440
S5 0.11050 -0.50000 0.15108 1.00000 0.04270

loop_
_cod_changelog_entry_id
_cod_changelog_entry_author
_cod_changelog_entry_date
_cod_changelog_entry_text
1
;cod-tools version 3.10.1
Id: cif_fix_AMCSD_aniso_labels 10200 2024-08-01 14:09:44Z saulius
;
2024-08-02T12:21:58+03:00
;Changed the following '_atom_site_aniso_label' values:
'Mn2'' -> 'Mn2*'
'As3'' -> 'As3*'
'As2'' -> 'As2*'
;

loop_
_cod_related_entry_id
_cod_related_entry_database
_cod_related_entry_code
1 AMCSD 0020912
